data_7241072
loop_
_publ_author_name
'Wang, Zhichao'
'Li, Hanjie'
'Peng, Zhixing'
'Wang, Zaibin'
'Wang, Yanguang'
'Lu, Ping'

_publ_section_title
;
 Preparation and photophysical properties of quinazoline-based
 fluorophores
;
_journal_issue 51
_journal_name_full 'RSC Advances'
_journal_page_first 30297
_journal_page_last 30303
_journal_paper_doi 10.1039/D0RA05701K
_journal_volume 10
_journal_year 2020
_chemical_formula_moiety 'C H2 Cl2, C34 H19 F6 N3 O'
_chemical_formula_sum 'C35 H21 Cl2 F6 N3 O'
_chemical_formula_weight 684.45
_space_group_crystal_system monoclinic
_space_group_IT_number 14
_space_group_name_Hall '-P 2ybc'
_space_group_name_H-M_alt 'P 1 21/c 1'
_atom_sites_solution_hydrogens geom
_atom_sites_solution_primary dual
_audit_creation_date 2019-05-28
_audit_creation_method
;
Olex2 1.2
(compiled 2018.05.29 svn.r3508 for OlexSys, GUI svn.r5506)
;
_audit_update_record
;
2019-10-28 deposited with the CCDC.	2020-08-10 downloaded from the CCDC.
;
_cell_angle_alpha 90
_cell_angle_beta 93.920(12)
_cell_angle_gamma 90
_cell_formula_units_Z 4
_cell_length_a 10.437(4)
_cell_length_b 11.159(4)
_cell_length_c 26.443(8)
_cell_measurement_reflns_used 9946
_cell_measurement_temperature 170(2)
_cell_measurement_theta_max 26.36
_cell_measurement_theta_min 2.40
_cell_volume 3072.5(19)
_computing_cell_refinement 'SAINT V8.38A (?, 2016)'
_computing_data_reduction 'SAINT V8.38A (?, 2016)'
_computing_molecular_graphics 'Olex2 (Dolomanov et al., 2009)'
_computing_publication_material 'Olex2 (Dolomanov et al., 2009)'
_computing_structure_refinement 'ShelXL (Sheldrick, 2015)'
_computing_structure_solution 'ShelXT (Sheldrick, 2015)'
_diffrn_ambient_temperature 170.0
_diffrn_measured_fraction_theta_full 0.999
_diffrn_measured_fraction_theta_max 0.997
_diffrn_measurement_device_type 'Bruker APEX-II CCD'
_diffrn_measurement_method '\f and \w scans'
_diffrn_radiation_type MoK\a
_diffrn_radiation_wavelength 0.71073
_diffrn_reflns_av_R_equivalents 0.0286
_diffrn_reflns_av_unetI/netI 0.0254
_diffrn_reflns_Laue_measured_fraction_full 0.999
_diffrn_reflns_Laue_measured_fraction_max 0.997
_diffrn_reflns_limit_h_max 12
_diffrn_reflns_limit_h_min -12
_diffrn_reflns_limit_k_max 13
_diffrn_reflns_limit_k_min -12
_diffrn_reflns_limit_l_max 32
_diffrn_reflns_limit_l_min -32
_diffrn_reflns_number 21209
_diffrn_reflns_point_group_measured_fraction_full 0.999
_diffrn_reflns_point_group_measured_fraction_max 0.997
_diffrn_reflns_theta_full 25.242
_diffrn_reflns_theta_max 26.264
_diffrn_reflns_theta_min 2.391
_diffrn_standards_number 0
_exptl_absorpt_coefficient_mu 0.283
_exptl_absorpt_correction_T_max 0.7454
_exptl_absorpt_correction_T_min 0.6933
_exptl_absorpt_correction_type multi-scan
_exptl_absorpt_process_details
;
SADABS-2016/2 (Bruker,2016/2) was used for absorption correction.
wR2(int) was 0.0793 before and 0.0433 after correction.
The Ratio of minimum to maximum transmission is 0.9301.
The \l/2 correction factor is Not present.
;
_exptl_crystal_colour yellow
_exptl_crystal_colour_primary yellow
_exptl_crystal_density_diffrn 1.480
_exptl_crystal_description block
_exptl_crystal_F_000 1392
_exptl_crystal_size_max 0.412
_exptl_crystal_size_mid 0.188
_exptl_crystal_size_min 0.174
_refine_diff_density_max 1.039
_refine_diff_density_min -0.509
_refine_diff_density_rms 0.057
_refine_ls_extinction_method none
_refine_ls_goodness_of_fit_ref 1.052
_refine_ls_hydrogen_treatment constr
_refine_ls_matrix_type full
_refine_ls_number_parameters 424
_refine_ls_number_reflns 6189
_refine_ls_number_restraints 0
_refine_ls_restrained_S_all 1.052
_refine_ls_R_factor_all 0.0639
_refine_ls_R_factor_gt 0.0541
_refine_ls_shift/su_max 0.001
_refine_ls_shift/su_mean 0.000
_refine_ls_structure_factor_coef Fsqd
_refine_ls_weighting_details 'w=1/[\s^2^(Fo^2^)+(0.0618P)^2^+3.4357P] where P=(Fo^2^+2Fc^2^)/3'
_refine_ls_weighting_scheme calc
_refine_ls_wR_factor_gt 0.1373
_refine_ls_wR_factor_ref 0.1463
_reflns_Friedel_coverage 0.000
_reflns_number_gt 5178
_reflns_number_total 6189
_reflns_threshold_expression 'I > 2\s(I)'
_cod_data_source_file d0ra05701k2.cif
_cod_data_source_block 190528_wzc_4349_0m
_cod_depositor_comments 'Adding full bibliography for 7241071--7241074.cif.'
_cod_original_cell_volume 3072.6(18)
_cod_database_code 7241072
_shelx_shelxl_version_number 2016/6
_shelx_space_group_comment
;
The symmetry employed for this shelxl refinement is uniquely defined
by the following loop, which should always be used as a source of
symmetry information in preference to the above space-group names.
They are only intended as comments.
;
_shelx_estimated_absorpt_t_max 0.952
_shelx_estimated_absorpt_t_min 0.892
_olex2_refinement_description
;
1. Fixed Uiso
 At 1.2 times of:
  All C(H) groups, All C(H,H) groups
2.a Secondary CH2 refined with riding coordinates:
 C35(H35A,H35B)
2.b Aromatic/amide H refined with riding coordinates:
 C1(H1), C2(H2), C3(H3), C4(H4), C10(H10), C12(H12), C14(H14), C18(H18),
 C19(H19), C21(H21), C22(H22), C24(H24), C25(H25), C26(H26), C27(H27), C31(H31),
  C32(H32), C33(H33), C34(H34)
;
_olex2_submission_special_instructions 'No special instructions were received'

loop_
_space_group_symop_operation_xyz
'x, y, z'
'-x, y+1/2, -z+1/2'
'-x, -y, -z'
'x, -y-1/2, z-1/2'

loop_
_atom_site_label
_atom_site_type_symbol
_atom_site_fract_x
_atom_site_fract_y
_atom_site_fract_z
_atom_site_U_iso_or_equiv
_atom_site_adp_type
_atom_site_occupancy
_atom_site_site_symmetry_order
_atom_site_calc_flag
_atom_site_refinement_flags_posn
_atom_site_refinement_flags_adp
_atom_site_refinement_flags_occupancy
_atom_site_disorder_assembly
_atom_site_disorder_group
Cl1 Cl 0.23409(8) 0.63033(7) 0.39731(3) 0.0596(2) Uani 1 1 d . . . . .
Cl2 Cl 0.24081(8) 0.42528(7) 0.32871(3) 0.0568(2) Uani 1 1 d . . . . .
C35 C 0.1636(3) 0.5601(3) 0.34315(11) 0.0594(9) Uani 1 1 d . . . . .
H35A H 0.166278 0.615385 0.313970 0.071 Uiso 1 1 calc R . . . .
H35B H 0.072363 0.543151 0.348363 0.071 Uiso 1 1 calc R . . . .
F1 F 0.92980(17) 1.0930(2) 0.33191(8) 0.0733(6) Uani 1 1 d . . . . .
F2 F 0.7974(2) 1.22663(18) 0.34962(8) 0.0849(7) Uani 1 1 d . . . . .
F3 F 0.78912(19) 1.15120(19) 0.27508(6) 0.0686(6) Uani 1 1 d . . . . .
F4 F 0.5386(2) 0.7852(3) 0.24026(8) 0.1012(9) Uani 1 1 d . . . . .
F5 F 0.4709(3) 0.6855(2) 0.29850(9) 0.1050(10) Uani 1 1 d . . . . .
F6 F 0.3723(2) 0.8387(3) 0.27495(12) 0.1273(13) Uani 1 1 d . . . . .
O1 O 0.05596(17) 0.19082(14) 0.59517(7) 0.0373(4) Uani 1 1 d . . . . .
N1 N 0.68073(16) 0.97269(15) 0.49672(6) 0.0232(4) Uani 1 1 d . . . . .
N2 N 0.53457(16) 0.80990(15) 0.47650(6) 0.0227(4) Uani 1 1 d . . . . .
N3 N 0.19622(19) 0.39790(18) 0.57129(7) 0.0331(4) Uani 1 1 d . . . . .
C1 C 0.7415(2) 1.0218(2) 0.58371(8) 0.0277(4) Uani 1 1 d . . . . .
H1 H 0.790698 1.087561 0.572965 0.033 Uiso 1 1 calc R . . . .
C2 C 0.7373(2) 0.9972(2) 0.63447(8) 0.0313(5) Uani 1 1 d . . . . .
H2 H 0.785742 1.044995 0.658599 0.038 Uiso 1 1 calc R . . . .
C3 C 0.6618(2) 0.9018(2) 0.65129(8) 0.0317(5) Uani 1 1 d . . . . .
H3 H 0.659736 0.886190 0.686550 0.038 Uiso 1 1 calc R . . . .
C4 C 0.5913(2) 0.8315(2) 0.61695(8) 0.0272(4) Uani 1 1 d . . . . .
H4 H 0.539304 0.768609 0.628494 0.033 Uiso 1 1 calc R . . . .
C5 C 0.59647(18) 0.85296(18) 0.56410(8) 0.0220(4) Uani 1 1 d . . . . .
C6 C 0.67242(18) 0.94888(18) 0.54733(7) 0.0218(4) Uani 1 1 d . . . . .
C7 C 0.61418(18) 0.90200(18) 0.46464(8) 0.0216(4) Uani 1 1 d . . . . .
C8 C 0.52671(18) 0.78552(18) 0.52522(8) 0.0218(4) Uani 1 1 d . . . . .
C9 C 0.62522(19) 0.92243(19) 0.40917(8) 0.0236(4) Uani 1 1 d . . . . .
C10 C 0.7059(2) 1.01174(19) 0.39254(8) 0.0262(4) Uani 1 1 d . . . . .
H10 H 0.753836 1.060276 0.416524 0.031 Uiso 1 1 calc R . . . .
C11 C 0.7164(2) 1.0300(2) 0.34079(8) 0.0299(5) Uani 1 1 d . . . . .
C12 C 0.6472(2) 0.9599(2) 0.30488(8) 0.0318(5) Uani 1 1 d . . . . .
H12 H 0.654711 0.972694 0.269688 0.038 Uiso 1 1 calc R . . . .
C13 C 0.5669(2) 0.8709(2) 0.32160(8) 0.0307(5) Uani 1 1 d . . . . .
C14 C 0.5550(2) 0.85219(19) 0.37321(8) 0.0267(4) Uani 1 1 d . . . . .
H14 H 0.499107 0.791580 0.384010 0.032 Uiso 1 1 calc R . . . .
C15 C 0.8061(3) 1.1252(2) 0.32397(9) 0.0404(6) Uani 1 1 d . . . . .
C16 C 0.4876(2) 0.7975(2) 0.28348(9) 0.0396(6) Uani 1 1 d . . . . .
C17 C 0.44052(19) 0.68488(18) 0.53777(7) 0.0220(4) Uani 1 1 d . . . . .
C18 C 0.4904(2) 0.5817(2) 0.56149(9) 0.0313(5) Uani 1 1 d . . . . .
H18 H 0.579864 0.576222 0.570632 0.038 Uiso 1 1 calc R . . . .
C19 C 0.4099(2) 0.4866(2) 0.57185(9) 0.0329(5) Uani 1 1 d . . . . .
H19 H 0.444467 0.415455 0.587076 0.040 Uiso 1 1 calc R . . . .
C20 C 0.2782(2) 0.49629(19) 0.55975(8) 0.0272(4) Uani 1 1 d . . . . .
C21 C 0.2274(2) 0.5993(2) 0.53693(9) 0.0291(5) Uani 1 1 d . . . . .
H21 H 0.137438 0.606104 0.529300 0.035 Uiso 1 1 calc R . . . .
C22 C 0.3089(2) 0.69293(19) 0.52520(8) 0.0269(4) Uani 1 1 d . . . . .
H22 H 0.274482 0.762461 0.508571 0.032 Uiso 1 1 calc R . . . .
C23 C 0.1699(2) 0.3736(2) 0.62195(8) 0.0290(5) Uani 1 1 d . . . . .
C24 C 0.2077(2) 0.4498(2) 0.66190(9) 0.0370(5) Uani 1 1 d . . . . .
H24 H 0.251476 0.522204 0.655349 0.044 Uiso 1 1 calc R . . . .
C25 C 0.1816(3) 0.4206(3) 0.71166(10) 0.0454(6) Uani 1 1 d . . . . .
H25 H 0.207846 0.473417 0.738581 0.054 Uiso 1 1 calc R . . . .
C26 C 0.1180(3) 0.3154(3) 0.72201(10) 0.0453(6) Uani 1 1 d . . . . .
H26 H 0.102107 0.295092 0.755901 0.054 Uiso 1 1 calc R . . . .
C27 C 0.0776(2) 0.2399(2) 0.68214(10) 0.0383(6) Uani 1 1 d . . . . .
H27 H 0.033173 0.167918 0.688831 0.046 Uiso 1 1 calc R . . . .
C28 C 0.1019(2) 0.2690(2) 0.63287(9) 0.0298(5) Uani 1 1 d . . . . .
C29 C 0.0674(2) 0.22539(19) 0.54505(9) 0.0284(5) Uani 1 1 d . . . . .
C30 C 0.13874(19) 0.32587(19) 0.53217(8) 0.0262(4) Uani 1 1 d . . . . .
C31 C 0.1521(2) 0.3486(2) 0.48089(9) 0.0298(5) Uani 1 1 d . . . . .
H31 H 0.200719 0.415762 0.471223 0.036 Uiso 1 1 calc R . . . .
C32 C 0.0946(2) 0.2734(2) 0.44363(9) 0.0345(5) Uani 1 1 d . . . . .
H32 H 0.105154 0.289326 0.408862 0.041 Uiso 1 1 calc R . . . .
C33 C 0.0224(2) 0.1759(2) 0.45716(10) 0.0358(5) Uani 1 1 d . . . . .
H33 H -0.017099 0.125108 0.431808 0.043 Uiso 1 1 calc R . . . .
C34 C 0.0083(2) 0.1529(2) 0.50799(10) 0.0330(5) Uani 1 1 d . . . . .
H34 H -0.042420 0.086926 0.517441 0.040 Uiso 1 1 calc R . . . .

loop_
_atom_site_aniso_label
_atom_site_aniso_U_11
_atom_site_aniso_U_22
_atom_site_aniso_U_33
_atom_site_aniso_U_23
_atom_site_aniso_U_13
_atom_site_aniso_U_12
Cl1 0.0708(5) 0.0546(5) 0.0522(4) -0.0087(3) -0.0046(4) 0.0147(4)
Cl2 0.0755(5) 0.0515(4) 0.0448(4) -0.0008(3) 0.0131(3) 0.0227(4)
C35 0.066(2) 0.065(2) 0.0455(16) -0.0121(14) -0.0077(14) 0.0310(16)
F1 0.0411(9) 0.0926(15) 0.0860(14) 0.0342(12) 0.0046(9) -0.0193(10)
F2 0.1326(19) 0.0465(11) 0.0820(14) -0.0088(10) 0.0535(14) -0.0362(12)
F3 0.0826(13) 0.0862(14) 0.0359(9) 0.0275(9) -0.0031(8) -0.0355(11)
F4 0.1129(18) 0.140(2) 0.0538(12) -0.0545(14) 0.0313(12) -0.0630(17)
F5 0.166(3) 0.0676(14) 0.0743(14) 0.0033(11) -0.0442(15) -0.0557(16)
F6 0.0705(14) 0.146(2) 0.155(2) -0.110(2) -0.0638(16) 0.0443(15)
O1 0.0446(10) 0.0258(8) 0.0427(9) 0.0033(7) 0.0118(7) -0.0094(7)
N1 0.0220(8) 0.0225(9) 0.0253(9) 0.0015(7) 0.0041(6) -0.0003(7)
N2 0.0211(8) 0.0211(8) 0.0260(9) 0.0023(7) 0.0017(6) 0.0003(7)
N3 0.0402(11) 0.0305(10) 0.0291(10) 0.0007(8) 0.0055(8) -0.0156(8)
C1 0.0252(10) 0.0275(11) 0.0308(11) -0.0017(9) 0.0036(8) -0.0038(8)
C2 0.0328(11) 0.0336(12) 0.0271(11) -0.0054(9) -0.0008(9) -0.0048(9)
C3 0.0346(12) 0.0360(12) 0.0241(11) 0.0023(9) 0.0004(9) -0.0004(10)
C4 0.0281(10) 0.0263(11) 0.0272(11) 0.0041(8) 0.0022(8) -0.0012(8)
C5 0.0193(9) 0.0213(10) 0.0254(10) 0.0016(8) 0.0015(7) 0.0021(7)
C6 0.0187(9) 0.0219(10) 0.0250(10) 0.0011(8) 0.0028(7) 0.0024(7)
C7 0.0205(9) 0.0200(10) 0.0245(10) 0.0030(8) 0.0024(7) 0.0031(7)
C8 0.0186(9) 0.0198(10) 0.0269(10) 0.0026(8) 0.0017(7) 0.0031(7)
C9 0.0228(10) 0.0237(10) 0.0245(10) 0.0011(8) 0.0030(8) 0.0041(8)
C10 0.0254(10) 0.0265(11) 0.0268(10) 0.0021(8) 0.0019(8) 0.0002(8)
C11 0.0292(11) 0.0331(12) 0.0278(11) 0.0044(9) 0.0058(8) 0.0001(9)
C12 0.0342(12) 0.0393(13) 0.0225(10) 0.0017(9) 0.0054(8) 0.0031(10)
C13 0.0305(11) 0.0324(12) 0.0292(11) -0.0037(9) 0.0024(9) 0.0033(9)
C14 0.0266(10) 0.0256(11) 0.0281(11) -0.0001(8) 0.0029(8) 0.0016(8)
C15 0.0467(14) 0.0474(15) 0.0276(12) 0.0075(11) 0.0068(10) -0.0101(12)
C16 0.0422(14) 0.0462(15) 0.0304(12) -0.0075(11) 0.0021(10) -0.0038(11)
C17 0.0241(10) 0.0205(10) 0.0214(9) 0.0001(8) 0.0022(7) -0.0018(8)
C18 0.0227(10) 0.0276(11) 0.0429(13) 0.0089(10) -0.0018(9) -0.0022(9)
C19 0.0325(12) 0.0229(11) 0.0427(13) 0.0094(9) -0.0021(9) -0.0022(9)
C20 0.0311(11) 0.0245(11) 0.0263(10) 0.0001(8) 0.0040(8) -0.0087(9)
C21 0.0226(10) 0.0290(11) 0.0357(12) -0.0010(9) 0.0006(8) -0.0031(8)
C22 0.0252(10) 0.0228(10) 0.0322(11) 0.0026(8) -0.0014(8) 0.0001(8)
C23 0.0268(11) 0.0286(11) 0.0316(11) 0.0052(9) 0.0033(8) -0.0006(9)
C24 0.0385(13) 0.0385(13) 0.0334(12) 0.0029(10) -0.0008(10) -0.0074(10)
C25 0.0478(15) 0.0574(17) 0.0302(13) 0.0021(12) -0.0028(11) -0.0042(13)
C26 0.0440(14) 0.0600(18) 0.0321(13) 0.0150(12) 0.0038(11) 0.0031(13)
C27 0.0344(12) 0.0369(13) 0.0445(14) 0.0161(11) 0.0088(10) 0.0027(10)
C28 0.0264(10) 0.0258(11) 0.0377(12) 0.0062(9) 0.0050(9) 0.0029(9)
C29 0.0214(10) 0.0235(10) 0.0411(12) 0.0007(9) 0.0089(8) 0.0017(8)
C30 0.0208(10) 0.0225(10) 0.0357(12) -0.0021(9) 0.0038(8) -0.0019(8)
C31 0.0266(11) 0.0281(11) 0.0354(12) -0.0009(9) 0.0064(9) -0.0053(9)
C32 0.0294(11) 0.0395(13) 0.0347(12) -0.0060(10) 0.0035(9) -0.0009(10)
C33 0.0261(11) 0.0339(12) 0.0473(14) -0.0140(11) 0.0023(10) -0.0021(9)
C34 0.0227(10) 0.0224(11) 0.0547(15) -0.0077(10) 0.0077(10) -0.0031(8)

loop_
_atom_type_symbol
_atom_type_description
_atom_type_scat_dispersion_real
_atom_type_scat_dispersion_imag
_atom_type_scat_source
C C 0.0033 0.0016 'International Tables Vol C Tables 4.2.6.8 and 6.1.1.4'
H H 0.0000 0.0000 'International Tables Vol C Tables 4.2.6.8 and 6.1.1.4'
Cl Cl 0.1484 0.1585 'International Tables Vol C Tables 4.2.6.8 and 6.1.1.4'
F F 0.0171 0.0103 'International Tables Vol C Tables 4.2.6.8 and 6.1.1.4'
N N 0.0061 0.0033 'International Tables Vol C Tables 4.2.6.8 and 6.1.1.4'
O O 0.0106 0.0060 'International Tables Vol C Tables 4.2.6.8 and 6.1.1.4'

loop_
_geom_angle_atom_site_label_1
_geom_angle_atom_site_label_2
_geom_angle_atom_site_label_3
_geom_angle
_geom_angle_site_symmetry_1
_geom_angle_site_symmetry_3
_geom_angle_publ_flag
Cl1 C35 Cl2 112.79(16) . . ?
Cl1 C35 H35A 109.0 . . ?
Cl1 C35 H35B 109.0 . . ?
Cl2 C35 H35A 109.0 . . ?
Cl2 C35 H35B 109.0 . . ?
H35A C35 H35B 107.8 . . ?
C28 O1 C29 117.53(17) . . ?
C7 N1 C6 116.43(17) . . ?
C8 N2 C7 117.07(17) . . ?
C23 N3 C20 120.36(18) . . ?
C30 N3 C20 120.59(18) . . ?
C30 N3 C23 119.04(18) . . ?
C2 C1 H1 120.0 . . ?
C2 C1 C6 120.0(2) . . ?
C6 C1 H1 120.0 . . ?
C1 C2 H2 119.6 . . ?
C1 C2 C3 120.9(2) . . ?
C3 C2 H2 119.6 . . ?
C2 C3 H3 119.8 . . ?
C4 C3 C2 120.4(2) . . ?
C4 C3 H3 119.8 . . ?
C3 C4 H4 120.1 . . ?
C3 C4 C5 119.9(2) . . ?
C5 C4 H4 120.1 . . ?
C4 C5 C8 124.40(19) . . ?
C6 C5 C4 119.54(18) . . ?
C6 C5 C8 116.04(18) . . ?
N1 C6 C1 119.13(18) . . ?
N1 C6 C5 121.59(18) . . ?
C1 C6 C5 119.28(18) . . ?
N1 C7 N2 126.94(18) . . ?
N1 C7 C9 117.80(18) . . ?
N2 C7 C9 115.27(18) . . ?
N2 C8 C5 121.86(18) . . ?
N2 C8 C17 116.72(18) . . ?
C5 C8 C17 121.42(18) . . ?
C10 C9 C7 120.42(19) . . ?
C10 C9 C14 119.01(19) . . ?
C14 C9 C7 120.57(19) . . ?
C9 C10 H10 119.9 . . ?
C9 C10 C11 120.2(2) . . ?
C11 C10 H10 119.9 . . ?
C10 C11 C15 119.1(2) . . ?
C12 C11 C10 121.0(2) . . ?
C12 C11 C15 120.0(2) . . ?
C11 C12 H12 120.7 . . ?
C13 C12 C11 118.7(2) . . ?
C13 C12 H12 120.7 . . ?
C12 C13 C14 120.9(2) . . ?
C12 C13 C16 119.5(2) . . ?
C14 C13 C16 119.6(2) . . ?
C9 C14 H14 119.9 . . ?
C13 C14 C9 120.2(2) . . ?
C13 C14 H14 119.9 . . ?
F1 C15 C11 112.1(2) . . ?
F2 C15 F1 104.3(2) . . ?
F2 C15 C11 112.7(2) . . ?
F3 C15 F1 105.9(2) . . ?
F3 C15 F2 107.7(2) . . ?
F3 C15 C11 113.5(2) . . ?
F4 C16 F5 103.5(3) . . ?
F4 C16 C13 114.1(2) . . ?
F5 C16 C13 113.0(2) . . ?
F6 C16 F4 108.4(3) . . ?
F6 C16 F5 104.3(3) . . ?
F6 C16 C13 112.8(2) . . ?
C18 C17 C8 120.64(18) . . ?
C22 C17 C8 119.89(18) . . ?
C22 C17 C18 119.47(19) . . ?
C17 C18 H18 119.8 . . ?
C19 C18 C17 120.4(2) . . ?
C19 C18 H18 119.8 . . ?
C18 C19 H19 120.2 . . ?
C18 C19 C20 119.6(2) . . ?
C20 C19 H19 120.2 . . ?
C19 C20 N3 118.9(2) . . ?
C21 C20 N3 120.7(2) . . ?
C21 C20 C19 120.4(2) . . ?
C20 C21 H21 120.1 . . ?
C20 C21 C22 119.8(2) . . ?
C22 C21 H21 120.1 . . ?
C17 C22 C21 120.3(2) . . ?
C17 C22 H22 119.9 . . ?
C21 C22 H22 119.9 . . ?
C24 C23 N3 122.6(2) . . ?
C24 C23 C28 118.2(2) . . ?
C28 C23 N3 119.2(2) . . ?
C23 C24 H24 119.7 . . ?
C23 C24 C25 120.5(2) . . ?
C25 C24 H24 119.7 . . ?
C24 C25 H25 119.7 . . ?
C26 C25 C24 120.6(3) . . ?
C26 C25 H25 119.7 . . ?
C25 C26 H26 120.4 . . ?
C25 C26 C27 119.2(2) . . ?
C27 C26 H26 120.4 . . ?
C26 C27 H27 119.8 . . ?
C28 C27 C26 120.4(2) . . ?
C28 C27 H27 119.8 . . ?
O1 C28 C23 122.0(2) . . ?
C27 C28 O1 117.0(2) . . ?
C27 C28 C23 121.1(2) . . ?
O1 C29 C30 122.3(2) . . ?
C34 C29 O1 116.7(2) . . ?
C34 C29 C30 121.0(2) . . ?
C29 C30 N3 119.0(2) . . ?
C31 C30 N3 122.89(19) . . ?
C31 C30 C29 118.1(2) . . ?
C30 C31 H31 119.7 . . ?
C30 C31 C32 120.6(2) . . ?
C32 C31 H31 119.7 . . ?
C31 C32 H32 119.8 . . ?
C33 C32 C31 120.3(2) . . ?
C33 C32 H32 119.8 . . ?
C32 C33 H33 120.3 . . ?
C32 C33 C34 119.5(2) . . ?
C34 C33 H33 120.3 . . ?
C29 C34 C33 120.5(2) . . ?
C29 C34 H34 119.8 . . ?
C33 C34 H34 119.8 . . ?

loop_
_geom_bond_atom_site_label_1
_geom_bond_atom_site_label_2
_geom_bond_distance
_geom_bond_site_symmetry_2
_geom_bond_publ_flag
Cl1 C35 1.750(3) . ?
Cl2 C35 1.761(3) . ?
C35 H35A 0.9900 . ?
C35 H35B 0.9900 . ?
F1 C15 1.343(3) . ?
F2 C15 1.325(3) . ?
F3 C15 1.325(3) . ?
F4 C16 1.300(3) . ?
F5 C16 1.327(4) . ?
F6 C16 1.294(3) . ?
O1 C28 1.386(3) . ?
O1 C29 1.393(3) . ?
N1 C6 1.373(3) . ?
N1 C7 1.321(3) . ?
N2 C7 1.371(3) . ?
N2 C8 1.325(3) . ?
N3 C20 1.437(3) . ?
N3 C23 1.412(3) . ?
N3 C30 1.411(3) . ?
C1 H1 0.9500 . ?
C1 C2 1.374(3) . ?
C1 C6 1.419(3) . ?
C2 H2 0.9500 . ?
C2 C3 1.415(3) . ?
C3 H3 0.9500 . ?
C3 C4 1.375(3) . ?
C4 H4 0.9500 . ?
C4 C5 1.423(3) . ?
C5 C6 1.421(3) . ?
C5 C8 1.432(3) . ?
C7 C9 1.497(3) . ?
C8 C17 1.490(3) . ?
C9 C10 1.395(3) . ?
C9 C14 1.400(3) . ?
C10 H10 0.9500 . ?
C10 C11 1.395(3) . ?
C11 C12 1.393(3) . ?
C11 C15 1.503(3) . ?
C12 H12 0.9500 . ?
C12 C13 1.392(3) . ?
C13 C14 1.394(3) . ?
C13 C16 1.502(3) . ?
C14 H14 0.9500 . ?
C17 C18 1.395(3) . ?
C17 C22 1.394(3) . ?
C18 H18 0.9500 . ?
C18 C19 1.393(3) . ?
C19 H19 0.9500 . ?
C19 C20 1.394(3) . ?
C20 C21 1.387(3) . ?
C21 H21 0.9500 . ?
C21 C22 1.395(3) . ?
C22 H22 0.9500 . ?
C23 C24 1.392(3) . ?
C23 C28 1.406(3) . ?
C24 H24 0.9500 . ?
C24 C25 1.400(3) . ?
C25 H25 0.9500 . ?
C25 C26 1.385(4) . ?
C26 H26 0.9500 . ?
C26 C27 1.393(4) . ?
C27 H27 0.9500 . ?
C27 C28 1.383(3) . ?
C29 C30 1.401(3) . ?
C29 C34 1.383(3) . ?
C30 C31 1.396(3) . ?
C31 H31 0.9500 . ?
C31 C32 1.398(3) . ?
C32 H32 0.9500 . ?
C32 C33 1.385(3) . ?
C33 H33 0.9500 . ?
C33 C34 1.386(4) . ?
C34 H34 0.9500 . ?
